data_7121390
loop_
_publ_author_name
'Liu, Ce'
'Liang, Yujie'
'Zheng, Nian'
'Zhang, Bo-Sheng'
'Feng, Yuan'
'Bi, Siwei'
'Liang, Yong-Min'

_publ_section_title
;
 Synthesis of indolines via a palladium/norbornene-catalyzed reaction of
 aziridines with aryl iodides.
;
_journal_issue 27
_journal_name_full 'Chemical communications (Cambridge, England)'
_journal_page_first 3407
_journal_page_last 3410
_journal_paper_doi 10.1039/C8CC01062E
_journal_volume 54
_journal_year 2018
_chemical_formula_moiety 'C35 H35 N3 O2 Pd S, C3 H7 N O'
_chemical_formula_sum 'C38 H42 N4 O3 Pd S'
_chemical_formula_weight 741.26
_space_group_crystal_system triclinic
_space_group_IT_number 2
_space_group_name_Hall '-P 1'
_space_group_name_H-M_alt 'P -1'
_symmetry_Int_Tables_number 2
_symmetry_space_group_name_Hall '-P 1'
_symmetry_space_group_name_H-M 'P -1'
_atom_sites_solution_primary iterative
_audit_creation_date 2018-02-06
_audit_creation_method
;
Olex2 1.2
(compiled 2017.03.28 svn.r3405 for OlexSys, GUI svn.r5337)
;
_audit_update_record
;
2018-02-06 deposited with the CCDC.
2018-03-12 downloaded from the CCDC.
;
_cell_angle_alpha 66.531(8)
_cell_angle_beta 75.760(6)
_cell_angle_gamma 88.492(5)
_cell_formula_units_Z 2
_cell_length_a 10.2072(5)
_cell_length_b 13.9301(10)
_cell_length_c 15.1016(13)
_cell_measurement_reflns_used 7269
_cell_measurement_temperature 173
_cell_measurement_theta_max 69.6850
_cell_measurement_theta_min 4.8360
_cell_volume 1902.9(3)
_computing_cell_refinement
;
CrysAlisPro, Agilent Technologies,
Version 1.171.36.28 (release 01-02-2013 CrysAlis171 .NET)
(compiled Feb  1 2013,16:14:44)
;
_computing_data_collection
;
CrysAlisPro, Agilent Technologies,
Version 1.171.36.28 (release 01-02-2013 CrysAlis171 .NET)
(compiled Feb  1 2013,16:14:44)
;
_computing_data_reduction
;
CrysAlisPro, Agilent Technologies,
Version 1.171.36.28 (release 01-02-2013 CrysAlis171 .NET)
(compiled Feb  1 2013,16:14:44)
;
_computing_molecular_graphics 'Olex2 (Dolomanov et al., 2009)'
_computing_publication_material 'Olex2 (Dolomanov et al., 2009)'
_computing_structure_refinement 'olex2.refine (Bourhis et al., 2015)'
_computing_structure_solution
;
Superflip (Palatinus & Chapuis, 2007;Palatinus & van der Lee, 2008;
Palatinus et al., 2012)
;
_diffrn_ambient_temperature 173
_diffrn_detector_area_resol_mean 16.0733
_diffrn_measured_fraction_theta_full 0.9644
_diffrn_measured_fraction_theta_max 0.9644
_diffrn_measurement_details
;
#__ type_ start__ end____ width___ exp.time_
  1 omega  -63.00  -37.50   1.5000    1.5000
omega____ theta____ kappa____ phi______ frames
    -       -8.5000  178.0000   60.0000 17

#__ type_ start__ end____ width___ exp.time_
  2 omega  -76.00  -34.00   1.5000    1.5000
omega____ theta____ kappa____ phi______ frames
    -       -8.5000  178.0000 -120.0000 28

#__ type_ start__ end____ width___ exp.time_
  3 omega  -33.00   10.50   1.5000    1.5000
omega____ theta____ kappa____ phi______ frames
    -       -8.5000  -57.0000 -150.0000 29

#__ type_ start__ end____ width___ exp.time_
  4 omega  -78.00  -51.00   1.5000    1.5000
omega____ theta____ kappa____ phi______ frames
    -       -8.5000  -57.0000 -150.0000 18

#__ type_ start__ end____ width___ exp.time_
  5 omega  -22.00   14.00   1.5000    1.5000
omega____ theta____ kappa____ phi______ frames
    -       -8.5000  -77.0000  120.0000 24

#__ type_ start__ end____ width___ exp.time_
  6 omega  -65.00  -29.00   1.5000    1.5000
omega____ theta____ kappa____ phi______ frames
    -       -8.5000  -77.0000  120.0000 24

#__ type_ start__ end____ width___ exp.time_
  7 omega   32.00  122.00   1.5000    1.5000
omega____ theta____ kappa____ phi______ frames
    -       54.0000   57.0000 -120.0000 60

#__ type_ start__ end____ width___ exp.time_
  8 omega    3.00   30.00   1.5000    1.5000
omega____ theta____ kappa____ phi______ frames
    -       54.0000  -99.0000  -60.0000 18

#__ type_ start__ end____ width___ exp.time_
  9 omega   36.00   61.50   1.5000    1.5000
omega____ theta____ kappa____ phi______ frames
    -       54.0000  -99.0000  -60.0000 17

#__ type_ start__ end____ width___ exp.time_
 10 omega  -13.00   75.50   1.5000    1.5000
omega____ theta____ kappa____ phi______ frames
    -       54.0000  -57.0000   90.0000 59

#__ type_ start__ end____ width___ exp.time_
 11 omega  -13.00   72.50   1.5000    1.5000
omega____ theta____ kappa____ phi______ frames
    -       54.0000  -57.0000  -60.0000 57

#__ type_ start__ end____ width___ exp.time_
 12 omega  104.00  129.50   1.5000    1.5000
omega____ theta____ kappa____ phi______ frames
    -      108.0000   63.0000    0.0000 17

#__ type_ start__ end____ width___ exp.time_
 13 omega   44.00  138.50   1.5000    1.5000
omega____ theta____ kappa____ phi______ frames
    -      108.0000  -77.0000 -180.0000 63

#__ type_ start__ end____ width___ exp.time_
 14 omega   65.00   92.00   1.5000    1.5000
omega____ theta____ kappa____ phi______ frames
    -      108.0000  -38.0000  -60.0000 18

#__ type_ start__ end____ width___ exp.time_
 15 omega   34.00   88.00   1.5000    1.5000
omega____ theta____ kappa____ phi______ frames
    -      108.0000  -25.0000    0.0000 36

#__ type_ start__ end____ width___ exp.time_
 16 omega   64.00   89.50   1.5000    1.5000
omega____ theta____ kappa____ phi______ frames
    -      108.0000  178.0000  -30.0000 17

#__ type_ start__ end____ width___ exp.time_
 17 omega   43.00   91.00   1.5000    1.5000
omega____ theta____ kappa____ phi______ frames
    -      108.0000  -38.0000 -180.0000 32

#__ type_ start__ end____ width___ exp.time_
 18 omega   82.00  113.50   1.5000    1.5000
omega____ theta____ kappa____ phi______ frames
    -      108.0000 -111.0000  -90.0000 21

#__ type_ start__ end____ width___ exp.time_
 19 omega   46.00  103.00   1.5000    1.5000
omega____ theta____ kappa____ phi______ frames
    -      108.0000  -50.0000  -90.0000 38

#__ type_ start__ end____ width___ exp.time_
 20 omega  139.00  175.00   1.5000    1.5000
omega____ theta____ kappa____ phi______ frames
    -      108.0000  111.0000  -60.0000 24

#__ type_ start__ end____ width___ exp.time_
 21 omega   34.00   94.00   1.5000    1.5000
omega____ theta____ kappa____ phi______ frames
    -      108.0000  -25.0000   60.0000 40

#__ type_ start__ end____ width___ exp.time_
 22 omega  104.00  129.50   1.5000    1.5000
omega____ theta____ kappa____ phi______ frames
    -      108.0000  111.0000  -60.0000 17

#__ type_ start__ end____ width___ exp.time_
 23 omega   82.00  110.50   1.5000    1.5000
omega____ theta____ kappa____ phi______ frames
    -      108.0000  -91.0000  -30.0000 19

#__ type_ start__ end____ width___ exp.time_
 24 omega  125.00  150.50   1.5000    1.5000
omega____ theta____ kappa____ phi______ frames
    -      108.0000  178.0000  -30.0000 17

#__ type_ start__ end____ width___ exp.time_
 25 omega   76.00  112.00   1.5000    1.5000
omega____ theta____ kappa____ phi______ frames
    -      108.0000 -111.0000  120.0000 24

#__ type_ start__ end____ width___ exp.time_
 26 omega  100.00  169.00   1.5000    1.5000
omega____ theta____ kappa____ phi______ frames
    -      108.0000   25.0000   60.0000 46

#__ type_ start__ end____ width___ exp.time_
 27 omega  119.00  144.50   1.5000    1.5000
omega____ theta____ kappa____ phi______ frames
    -      108.0000   12.0000  120.0000 17

#__ type_ start__ end____ width___ exp.time_
 28 omega   35.00   92.00   1.5000    1.5000
omega____ theta____ kappa____ phi______ frames
    -      108.0000  -25.0000  120.0000 38

#__ type_ start__ end____ width___ exp.time_
 29 omega   63.00  111.00   1.5000    1.5000
omega____ theta____ kappa____ phi______ frames
    -      108.0000 -111.0000    0.0000 32

#__ type_ start__ end____ width___ exp.time_
 30 omega   42.00  118.50   1.5000    1.5000
omega____ theta____ kappa____ phi______ frames
    -      108.0000  -63.0000    0.0000 51

#__ type_ start__ end____ width___ exp.time_
 31 omega   35.00   81.50   1.5000    1.5000
omega____ theta____ kappa____ phi______ frames
    -      108.0000  -25.0000  -90.0000 31

#__ type_ start__ end____ width___ exp.time_
 32 omega   87.00  144.00   1.5000    1.5000
omega____ theta____ kappa____ phi______ frames
    -      108.0000   50.0000  -60.0000 38

#__ type_ start__ end____ width___ exp.time_
 33 omega   67.00  106.00   1.5000    1.5000
omega____ theta____ kappa____ phi______ frames
    -      108.0000  -63.0000   60.0000 26
;
_diffrn_measurement_device_type 'SuperNova, Dual, Cu at zero, Eos'
_diffrn_measurement_method '\w scans'
_diffrn_orient_matrix_UB_11 0.0034729000
_diffrn_orient_matrix_UB_12 -0.0472985000
_diffrn_orient_matrix_UB_13 -0.0769300000
_diffrn_orient_matrix_UB_21 0.0480463000
_diffrn_orient_matrix_UB_22 -0.1021086000
_diffrn_orient_matrix_UB_23 0.0684260000
_diffrn_orient_matrix_UB_31 -0.1486099000
_diffrn_orient_matrix_UB_32 -0.0443636000
_diffrn_orient_matrix_UB_33 0.0513964000
_diffrn_radiation_monochromator mirror
_diffrn_radiation_type 'Cu K\a'
_diffrn_radiation_wavelength 1.54184
_diffrn_reflns_av_R_equivalents 0.0237
_diffrn_reflns_av_unetI/netI 0.0315
_diffrn_reflns_limit_h_max 11
_diffrn_reflns_limit_h_min -12
_diffrn_reflns_limit_k_max 16
_diffrn_reflns_limit_k_min -16
_diffrn_reflns_limit_l_max 18
_diffrn_reflns_limit_l_min -17
_diffrn_reflns_number 12232
_diffrn_reflns_theta_full 66.6009
_diffrn_reflns_theta_max 66.60
_diffrn_reflns_theta_min 4.84
_diffrn_source 'SuperNova (Cu) X-ray Source'
_exptl_absorpt_coefficient_mu 4.753
_exptl_absorpt_correction_T_max 1.00000
_exptl_absorpt_correction_T_min 0.64194
_exptl_absorpt_correction_type multi-scan
_exptl_absorpt_process_details
;
CrysAlisPro, Agilent Technologies,
Version 1.171.36.28 (release 01-02-2013 CrysAlis171 .NET)
(compiled Feb  1 2013,16:14:44)
Empirical absorption correction using spherical harmonics,
 implemented in SCALE3 ABSPACK scaling algorithm.
;
_exptl_crystal_colour 'clear light colourless'
_exptl_crystal_colour_lustre clear
_exptl_crystal_colour_modifier light
_exptl_crystal_colour_primary colourless
_exptl_crystal_density_diffrn 1.2936
_exptl_crystal_description block
_exptl_crystal_F_000 771.0106
_exptl_crystal_size_max 0.21
_exptl_crystal_size_mid 0.15
_exptl_crystal_size_min 0.14
_refine_diff_density_max 1.4115
_refine_diff_density_min -0.6212
_refine_diff_density_rms 0.0713
_refine_ls_d_res_high 0.8400
_refine_ls_d_res_low 9.1418
_refine_ls_goodness_of_fit_ref 1.0414
_refine_ls_hydrogen_treatment constr
_refine_ls_matrix_type full
_refine_ls_number_constraints 71
_refine_ls_number_parameters 428
_refine_ls_number_reflns 6479
_refine_ls_number_restraints 0
_refine_ls_restrained_S_all 1.0414
_refine_ls_R_factor_all 0.0338
_refine_ls_R_factor_gt 0.0323
_refine_ls_shift/su_max 0.0000
_refine_ls_shift/su_mean 0.0000
_refine_ls_structure_factor_coef Fsqd
_refine_ls_weighting_details 'w=1/[\s^2^(Fo^2^)+(0.0512P)^2^+1.4454P] where P=(Fo^2^+2Fc^2^)/3'
_refine_ls_weighting_scheme calc
_refine_ls_wR_factor_gt 0.0873
_refine_ls_wR_factor_ref 0.0890
_reflns_Friedel_coverage 0.0
_reflns_limit_h_max 12
_reflns_limit_h_min -11
_reflns_limit_k_max 16
_reflns_limit_k_min -15
_reflns_limit_l_max 17
_reflns_limit_l_min 0
_reflns_number_gt 6157
_reflns_number_total 6479
_reflns_threshold_expression I>=2u(I)
_cod_data_source_file c8cc01062e2.cif
_cod_data_source_block liuc_3
_cod_depositor_comments 'Adding full bibliography for 7121384--7121390.cif.'
_cod_database_code 7121390
_reflns_odcompleteness_completeness 96.45
_reflns_odcompleteness_iscentric 1
_reflns_odcompleteness_theta 66.97
_olex2_refinement_description
;
1. Fixed Uiso
 At 1.2 times of:
  All C(H) groups, All C(H,H) groups
 At 1.5 times of:
  All C(H,H,H) groups
2.a Ternary CH refined with riding coordinates:
 C1(H1), C2(H2), C5(H5), C6(H6)
2.b Secondary CH2 refined with riding coordinates:
 C3(H3a,H3b), C4(H4a,H4b), C7(H7a,H7b), C15(H15a,H15b), C16(H16a,H16b)
2.c Aromatic/amide H refined with riding coordinates:
 C10(H10), C11(H11), C12(H12), C18(H18), C19(H19), C21(H21), C22(H22),
 C24(H24), C25(H25), C26(H26), C29(H29), C30(H30), C33(H33), C34(H34), C35(H35),
  C36(H36)
2.d Idealised Me refined as rotating group:
 C14(H14a,H14b,H14c), C23(H23a,H23b,H23c), C37(H37a,H37b,H37c), C38(H38a,H38b,
 H38c)
;
_olex2_date_sample_data_collection 2018-02-01
_olex2_submission_special_instructions 'No special instructions were received'

loop_
_space_group_symop_id
_space_group_symop_operation_xyz
1 x,y,z
2 -x,-y,-z

loop_
_atom_site_label
_atom_site_type_symbol
_atom_site_fract_x
_atom_site_fract_y
_atom_site_fract_z
_atom_site_U_iso_or_equiv
_atom_site_adp_type
_atom_site_occupancy
_atom_site_refinement_flags_posn
Pd1 Pd 0.402796(17) 0.152676(14) 0.302410(13) 0.02282(8) Uani 1.000000 .
S1 S 0.20662(7) 0.33284(5) 0.30718(5) 0.03014(15) Uani 1.000000 .
O1 O 0.2636(2) 0.41552(18) 0.32553(18) 0.0439(5) Uani 1.000000 .
O2 O 0.1315(2) 0.24499(17) 0.39385(15) 0.0373(5) Uani 1.000000 .
N1 N 0.3138(2) 0.28905(17) 0.24037(17) 0.0263(5) Uani 1.000000 .
N2 N 0.5384(2) 0.22306(18) 0.35497(17) 0.0276(5) Uani 1.000000 .
N3 N 0.5216(2) 0.02851(17) 0.35731(15) 0.0243(4) Uani 1.000000 .
C1 C 0.2927(3) 0.0714(2) 0.2539(2) 0.0256(5) Uani 1.000000 .
H1 H 0.2928(3) -0.0046(2) 0.2976(2) 0.0307(6) Uiso 1.000000 R
C2 C 0.1446(3) 0.0905(2) 0.2501(2) 0.0279(5) Uani 1.000000 .
H2 H 0.0871(3) 0.1028(2) 0.3080(2) 0.0335(7) Uiso 1.000000 R
C3 C 0.0882(3) -0.0004(2) 0.2319(2) 0.0368(7) Uani 1.000000 .
H3a H 0.1164(3) -0.0687(2) 0.2733(2) 0.0441(8) Uiso 1.000000 R
H3b H -0.0120(3) -0.0040(2) 0.2468(2) 0.0441(8) Uiso 1.000000 R
C4 C 0.1531(3) 0.0294(2) 0.1182(2) 0.0363(7) Uani 1.000000 .
H4a H 0.2039(3) -0.0282(2) 0.1073(2) 0.0436(8) Uiso 1.000000 R
H4b H 0.0833(3) 0.0464(2) 0.0801(2) 0.0436(8) Uiso 1.000000 R
C5 C 0.2492(3) 0.1270(2) 0.0887(2) 0.0281(6) Uani 1.000000 .
H5 H 0.2819(3) 0.1702(2) 0.0153(2) 0.0337(7) Uiso 1.000000 R
C6 C 0.3635(2) 0.0844(2) 0.14405(19) 0.0248(5) Uani 1.000000 .
H6 H 0.3727(2) 0.0113(2) 0.14797(19) 0.0298(6) Uiso 1.000000 R
C7 C 0.1571(3) 0.1812(2) 0.1483(2) 0.0283(6) Uani 1.000000 .
H7a H 0.0691(3) 0.1953(2) 0.1309(2) 0.0340(7) Uiso 1.000000 R
H7b H 0.2018(3) 0.2465(2) 0.1424(2) 0.0340(7) Uiso 1.000000 R
C8 C 0.5083(3) 0.1359(2) 0.10551(18) 0.0250(5) Uani 1.000000 .
C9 C 0.6140(3) 0.0679(2) 0.1042(2) 0.0289(6) Uani 1.000000 .
C10 C 0.7474(3) 0.1046(3) 0.0883(2) 0.0380(7) Uani 1.000000 .
H10 H 0.8171(3) 0.0577(3) 0.0904(2) 0.0456(8) Uiso 1.000000 R
C11 C 0.7798(3) 0.2070(3) 0.0696(3) 0.0424(7) Uani 1.000000 .
H11 H 0.8705(3) 0.2305(3) 0.0608(3) 0.0509(9) Uiso 1.000000 R
C12 C 0.6788(3) 0.2758(2) 0.0635(2) 0.0356(6) Uani 1.000000 .
H12 H 0.7020(3) 0.3475(2) 0.0473(2) 0.0428(8) Uiso 1.000000 R
C13 C 0.5437(3) 0.2423(2) 0.08064(19) 0.0263(5) Uani 1.000000 .
C14 C 0.5915(3) -0.0446(2) 0.1185(2) 0.0342(6) Uani 1.000000 .
H14a H 0.5318(19) -0.0845(5) 0.1850(7) 0.0513(9) Uiso 1.000000 GR
H14b H 0.549(2) -0.0466(3) 0.0675(10) 0.0513(9) Uiso 1.000000 GR
H14c H 0.6787(4) -0.0757(6) 0.1124(17) 0.0513(9) Uiso 1.000000 GR
C15 C 0.4469(3) 0.3291(2) 0.0649(2) 0.0271(5) Uani 1.000000 .
H15a H 0.4908(3) 0.3899(2) 0.0027(2) 0.0325(6) Uiso 1.000000 R
H15b H 0.3648(3) 0.3038(2) 0.0543(2) 0.0325(6) Uiso 1.000000 R
C16 C 0.4017(3) 0.3681(2) 0.1485(2) 0.0292(6) Uani 1.000000 .
H16a H 0.3523(3) 0.4317(2) 0.1247(2) 0.0350(7) Uiso 1.000000 R
H16b H 0.4829(3) 0.3881(2) 0.1640(2) 0.0350(7) Uiso 1.000000 R
C17 C 0.0895(3) 0.3969(2) 0.2364(2) 0.0301(6) Uani 1.000000 .
C18 C 0.1012(3) 0.5056(3) 0.1867(3) 0.0482(8) Uani 1.000000 .
H18 H 0.1719(3) 0.5464(3) 0.1897(3) 0.0579(10) Uiso 1.000000 R
C19 C 0.0084(4) 0.5538(3) 0.1328(3) 0.0512(9) Uani 1.000000 .
H19 H 0.0166(4) 0.6281(3) 0.0987(3) 0.0615(11) Uiso 1.000000 R
C20 C -0.0956(3) 0.4967(3) 0.1273(2) 0.0387(7) Uani 1.000000 .
C21 C -0.1062(3) 0.3884(2) 0.1782(2) 0.0334(6) Uani 1.000000 .
H21 H -0.1779(3) 0.3477(2) 0.1762(2) 0.0401(7) Uiso 1.000000 R
C22 C -0.0139(3) 0.3387(2) 0.2316(2) 0.0294(6) Uani 1.000000 .
H22 H -0.0216(3) 0.2643(2) 0.2651(2) 0.0352(7) Uiso 1.000000 R
C23 C -0.1961(4) 0.5509(3) 0.0683(3) 0.0516(9) Uani 1.000000 .
H23a H -0.1678(16) 0.551(2) 0.0015(8) 0.0774(14) Uiso 1.000000 GR
H23b H -0.2862(7) 0.5138(13) 0.1028(11) 0.0774(14) Uiso 1.000000 GR
H23c H -0.199(2) 0.6236(7) 0.0622(18) 0.0774(14) Uiso 1.000000 GR
C24 C 0.5418(3) 0.3169(2) 0.3576(2) 0.0333(6) Uani 1.000000 .
H24 H 0.4773(3) 0.3637(2) 0.3328(2) 0.0399(7) Uiso 1.000000 R
C25 C 0.6354(3) 0.3503(3) 0.3950(2) 0.0373(7) Uani 1.000000 .
H25 H 0.6346(3) 0.4184(3) 0.3953(2) 0.0448(8) Uiso 1.000000 R
C26 C 0.7286(3) 0.2834(3) 0.4314(2) 0.0355(6) Uani 1.000000 .
H26 H 0.7933(3) 0.3048(3) 0.4570(2) 0.0427(8) Uiso 1.000000 R
C27 C 0.7278(3) 0.1833(2) 0.43064(19) 0.0303(6) Uani 1.000000 .
C28 C 0.6300(3) 0.1557(2) 0.39171(19) 0.0275(5) Uani 1.000000 .
C29 C 0.8195(3) 0.1077(3) 0.4696(2) 0.0358(6) Uani 1.000000 .
H29 H 0.8856(3) 0.1256(3) 0.4961(2) 0.0429(8) Uiso 1.000000 R
C30 C 0.8130(3) 0.0117(3) 0.4690(2) 0.0358(7) Uani 1.000000 .
H30 H 0.8749(3) -0.0371(3) 0.4950(2) 0.0429(8) Uiso 1.000000 R
C31 C 0.7145(3) -0.0183(2) 0.4297(2) 0.0305(6) Uani 1.000000 .
C32 C 0.6223(2) 0.0535(2) 0.39164(18) 0.0260(5) Uani 1.000000 .
C33 C 0.7040(3) -0.1188(2) 0.4295(2) 0.0351(6) Uani 1.000000 .
H33 H 0.7653(3) -0.1692(2) 0.4536(2) 0.0421(8) Uiso 1.000000 R
C34 C 0.6038(3) -0.1425(2) 0.3939(2) 0.0349(6) Uani 1.000000 .
H34 H 0.5958(3) -0.2095(2) 0.3921(2) 0.0418(8) Uiso 1.000000 R
C35 C 0.5135(3) -0.0680(2) 0.3601(2) 0.0288(6) Uani 1.000000 .
H35 H 0.4428(3) -0.0871(2) 0.3380(2) 0.0346(7) Uiso 1.000000 R
O3 O 0.2901(4) -0.2250(3) 0.3434(3) 0.0804(9) Uani 1.000000 .
N4 N 0.3894(3) -0.3096(3) 0.2478(3) 0.0579(8) Uani 1.000000 .
C36 C 0.3725(6) -0.2926(5) 0.3255(4) 0.0828(15) Uani 1.000000 .
H36 H 0.4214(6) -0.3303(5) 0.3730(4) 0.0994(17) Uiso 1.000000 R
C37 C 0.3107(6) -0.2478(4) 0.1728(4) 0.0896(16) Uani 1.000000 .
H37a H 0.3729(9) -0.196(2) 0.1132(14) 0.134(2) Uiso 1.000000 GR
H37b H 0.267(4) -0.2959(6) 0.154(3) 0.134(2) Uiso 1.000000 GR
H37c H 0.241(3) -0.212(3) 0.2028(12) 0.134(2) Uiso 1.000000 GR
C38 C 0.4806(6) -0.3682(4) 0.2085(5) 0.0967(19) Uani 1.000000 .
H38a H 0.4302(6) -0.425(2) 0.205(3) 0.145(3) Uiso 1.000000 GR
H38b H 0.533(3) -0.3226(9) 0.1412(14) 0.145(3) Uiso 1.000000 GR
H38c H 0.542(3) -0.398(3) 0.2515(19) 0.145(3) Uiso 1.000000 GR

loop_
_atom_site_aniso_label
_atom_site_aniso_U_11
_atom_site_aniso_U_22
_atom_site_aniso_U_33
_atom_site_aniso_U_12
_atom_site_aniso_U_13
_atom_site_aniso_U_23
Pd1 0.02235(11) 0.02369(12) 0.02385(11) 0.00471(7) -0.00967(7) -0.00906(8)
S1 0.0293(3) 0.0321(3) 0.0349(4) 0.0099(3) -0.0136(3) -0.0168(3)
O1 0.0410(12) 0.0478(13) 0.0640(15) 0.0138(10) -0.0232(11) -0.0390(12)
O2 0.0360(11) 0.0425(12) 0.0294(10) 0.0122(9) -0.0089(8) -0.0106(9)
N1 0.0271(11) 0.0252(11) 0.0289(11) 0.0067(9) -0.0109(9) -0.0116(9)
N2 0.0264(11) 0.0313(12) 0.0271(11) 0.0061(9) -0.0104(9) -0.0118(10)
N3 0.0245(10) 0.0268(11) 0.0203(10) 0.0046(8) -0.0063(8) -0.0080(9)
C1 0.0227(12) 0.0238(13) 0.0287(13) 0.0023(10) -0.0073(10) -0.0087(11)
C2 0.0212(12) 0.0304(14) 0.0337(14) 0.0009(10) -0.0078(10) -0.0140(12)
C3 0.0261(14) 0.0343(16) 0.0484(18) -0.0038(11) -0.0097(12) -0.0147(14)
C4 0.0300(14) 0.0419(17) 0.0495(18) 0.0041(12) -0.0184(13) -0.0265(14)
C5 0.0267(13) 0.0324(14) 0.0324(14) 0.0037(11) -0.0136(11) -0.0171(12)
C6 0.0229(12) 0.0253(13) 0.0297(13) 0.0044(10) -0.0099(10) -0.0128(11)
C7 0.0217(12) 0.0313(14) 0.0366(14) 0.0064(10) -0.0135(11) -0.0152(12)
C8 0.0230(12) 0.0314(14) 0.0212(12) 0.0033(10) -0.0073(10) -0.0103(11)
C9 0.0258(13) 0.0339(15) 0.0264(13) 0.0054(11) -0.0073(10) -0.0114(11)
C10 0.0247(14) 0.0462(18) 0.0453(17) 0.0118(12) -0.0122(12) -0.0192(14)
C11 0.0225(14) 0.0518(19) 0.0525(19) -0.0003(13) -0.0131(13) -0.0183(16)
C12 0.0283(14) 0.0355(16) 0.0426(16) -0.0008(12) -0.0112(12) -0.0138(13)
C13 0.0250(13) 0.0306(14) 0.0247(13) 0.0027(10) -0.0082(10) -0.0114(11)
C14 0.0311(14) 0.0343(15) 0.0395(16) 0.0109(12) -0.0108(12) -0.0167(13)
C15 0.0254(13) 0.0254(13) 0.0289(13) 0.0008(10) -0.0101(10) -0.0075(11)
C16 0.0294(13) 0.0234(13) 0.0362(15) 0.0033(10) -0.0125(11) -0.0112(11)
C17 0.0274(13) 0.0283(14) 0.0337(14) 0.0103(11) -0.0094(11) -0.0112(12)
C18 0.0369(17) 0.0267(16) 0.077(2) 0.0054(13) -0.0217(16) -0.0128(16)
C19 0.0437(18) 0.0257(16) 0.070(2) 0.0085(13) -0.0168(17) -0.0041(15)
C20 0.0297(14) 0.0411(17) 0.0370(16) 0.0135(13) -0.0085(12) -0.0079(13)
C21 0.0261(13) 0.0377(16) 0.0347(15) 0.0067(11) -0.0079(11) -0.0131(13)
C22 0.0272(13) 0.0257(14) 0.0316(14) 0.0063(11) -0.0051(11) -0.0095(11)
C23 0.0397(18) 0.049(2) 0.056(2) 0.0203(15) -0.0193(16) -0.0088(17)
C24 0.0342(15) 0.0333(15) 0.0369(15) 0.0037(12) -0.0136(12) -0.0162(13)
C25 0.0414(16) 0.0384(17) 0.0391(16) 0.0023(13) -0.0141(13) -0.0206(14)
C26 0.0325(15) 0.0462(17) 0.0320(15) -0.0031(13) -0.0114(12) -0.0177(13)
C27 0.0231(13) 0.0432(16) 0.0231(13) -0.0013(11) -0.0057(10) -0.0119(12)
C28 0.0239(12) 0.0345(15) 0.0206(12) 0.0013(11) -0.0048(10) -0.0081(11)
C29 0.0251(13) 0.0487(18) 0.0313(14) 0.0008(12) -0.0106(11) -0.0119(13)
C30 0.0242(13) 0.0457(18) 0.0324(15) 0.0078(12) -0.0109(11) -0.0089(13)
C31 0.0244(13) 0.0372(15) 0.0235(13) 0.0062(11) -0.0041(10) -0.0073(11)
C32 0.0219(12) 0.0339(14) 0.0186(12) 0.0035(10) -0.0045(10) -0.0076(11)
C33 0.0328(15) 0.0354(16) 0.0317(15) 0.0136(12) -0.0105(12) -0.0076(12)
C34 0.0372(15) 0.0318(15) 0.0353(15) 0.0103(12) -0.0112(12) -0.0127(12)
C35 0.0324(14) 0.0282(14) 0.0261(13) 0.0064(11) -0.0081(11) -0.0111(11)
O3 0.095(2) 0.079(2) 0.082(2) 0.0117(19) -0.0128(18) -0.0544(19)
N4 0.0600(19) 0.0575(19) 0.064(2) -0.0099(15) -0.0046(15) -0.0383(17)
C36 0.086(3) 0.091(4) 0.072(3) -0.015(3) -0.019(3) -0.034(3)
C37 0.120(5) 0.075(3) 0.079(3) -0.005(3) -0.035(3) -0.030(3)
C38 0.086(4) 0.080(4) 0.129(5) -0.007(3) 0.010(3) -0.067(4)

loop_
_atom_type_symbol
_atom_type_scat_dispersion_real
_atom_type_scat_dispersion_imag
_atom_type_scat_Cromer_Mann_a1
_atom_type_scat_Cromer_Mann_a2
_atom_type_scat_Cromer_Mann_a3
_atom_type_scat_Cromer_Mann_a4
_atom_type_scat_Cromer_Mann_b1
_atom_type_scat_Cromer_Mann_b2
_atom_type_scat_Cromer_Mann_b3
_atom_type_scat_Cromer_Mann_b4
_atom_type_scat_Cromer_Mann_c
_atom_type_scat_source
_atom_type_scat_dispersion_source
C 0.01920 0.00962 2.31000 1.02000 1.58860 0.86500 20.84390 10.20750 0.56870 51.65120 0.215599998832 'International Tables Volume C Table 6.1.1.4 (pp. 500-502)' 'Henke, Gullikson and Davis, At. Data and Nucl. Data Tables, 1993, 54, 2'
H 0.00000 0.00000 0.49300 0.32291 0.14019 0.04081 10.51090 26.12570 3.14236 57.79970 0.0030380000826 'International Tables Volume C Table 6.1.1.4 (pp. 500-502)' 'Henke, Gullikson and Davis, At. Data and Nucl. Data Tables, 1993, 54, 2'
O 0.05239 0.03377 3.04850 2.28680 1.54630 0.86700 13.27710 5.70110 0.32390 32.90890 0.250800013542 'International Tables Volume C Table 6.1.1.4 (pp. 500-502)' 'Henke, Gullikson and Davis, At. Data and Nucl. Data Tables, 1993, 54, 2'
N 0.03256 0.01839 12.21260 3.13220 2.01250 1.16630 0.00570 9.89330 28.99750 0.58260 -11.5290002823 'International Tables Volume C Table 6.1.1.4 (pp. 500-502)' 'Henke, Gullikson and Davis, At. Data and Nucl. Data Tables, 1993, 54, 2'
S 0.33537 0.55136 6.90530 5.20340 1.43790 1.58630 1.46790 22.21510 0.25360 56.17200 0.866900026798 'International Tables Volume C Table 6.1.1.4 (pp. 500-502)' 'Henke, Gullikson and Davis, At. Data and Nucl. Data Tables, 1993, 54, 2'
Pd 0.17446 3.99061 19.33190 15.50170 5.29537 0.60584 0.69866 7.98929 25.20520 76.89860 5.26593017578 'International Tables Volume C Table 6.1.1.4 (pp. 500-502)' 'Henke, Gullikson and Davis, At. Data and Nucl. Data Tables, 1993, 54, 2'

loop_
_geom_angle_atom_site_label_1
_geom_angle_atom_site_label_2
_geom_angle_atom_site_label_3
_geom_angle
N2 Pd1 N1 94.55(9)
N3 Pd1 N1 171.12(9)
N3 Pd1 N2 78.56(8)
C1 Pd1 N1 92.48(10)
C1 Pd1 N2 172.44(9)
C1 Pd1 N3 94.17(9)
O2 S1 O1 116.50(14)
N1 S1 O1 113.67(13)
N1 S1 O2 108.40(12)
C17 S1 O1 103.67(13)
C17 S1 O2 106.99(13)
C17 S1 N1 106.89(12)
S1 N1 Pd1 121.57(13)
C16 N1 Pd1 114.17(16)
C16 N1 S1 116.16(18)
C24 N2 Pd1 130.09(19)
C28 N2 Pd1 111.70(18)
C28 N2 C24 118.2(2)
C32 N3 Pd1 113.87(18)
C35 N3 Pd1 128.69(18)
C35 N3 C32 117.4(2)
H1 C1 Pd1 106.26(7)
C2 C1 Pd1 122.83(18)
C2 C1 H1 106.26(14)
C6 C1 Pd1 111.66(16)
C6 C1 H1 106.26(13)
C6 C1 C2 102.5(2)
H2 C2 C1 114.67(14)
C3 C2 C1 107.2(2)
C3 C2 H2 114.67(15)
C7 C2 C1 103.7(2)
C7 C2 H2 114.67(14)
C7 C2 C3 100.4(2)
H3a C3 C2 111.11(15)
H3b C3 C2 111.11(15)
H3b C3 H3a 109.1
C4 C3 C2 103.2(2)
C4 C3 H3a 111.11(16)
C4 C3 H3b 111.11(15)
H4a C4 C3 111.26(16)
H4b C4 C3 111.26(15)
H4b C4 H4a 109.2
C5 C4 C3 102.5(2)
C5 C4 H4a 111.26(15)
C5 C4 H4b 111.26(15)
H5 C5 C4 115.17(15)
C6 C5 C4 104.9(2)
C6 C5 H5 115.17(14)
C7 C5 C4 98.9(2)
C7 C5 H5 115.17(15)
C7 C5 C6 105.7(2)
C5 C6 C1 102.4(2)
H6 C6 C1 105.29(13)
H6 C6 C5 105.29(14)
C8 C6 C1 113.5(2)
C8 C6 C5 123.5(2)
C8 C6 H6 105.29(14)
C5 C7 C2 95.0(2)
H7a C7 C2 112.74(13)
H7a C7 C5 112.74(13)
H7b C7 C2 112.74(14)
H7b C7 C5 112.74(14)
H7b C7 H7a 110.2
C9 C8 C6 116.3(2)
C13 C8 C6 125.2(2)
C13 C8 C9 118.2(2)
C10 C9 C8 119.9(3)
C14 C9 C8 123.5(2)
C14 C9 C10 116.6(2)
H10 C10 C9 119.39(17)
C11 C10 C9 121.2(3)
C11 C10 H10 119.39(17)
H11 C11 C10 120.38(17)
C12 C11 C10 119.2(3)
C12 C11 H11 120.38(18)
H12 C12 C11 119.21(18)
C13 C12 C11 121.6(3)
C13 C12 H12 119.21(17)
C12 C13 C8 119.6(2)
C15 C13 C8 125.5(2)
C15 C13 C12 114.8(2)
H14a C14 C9 109.5
H14b C14 C9 109.5
H14b C14 H14a 109.5
H14c C14 C9 109.5
H14c C14 H14a 109.5
H14c C14 H14b 109.5
H15a C15 C13 108.03(14)
H15b C15 C13 108.03(14)
H15b C15 H15a 107.3
C16 C15 C13 117.1(2)
C16 C15 H15a 108.03(14)
C16 C15 H15b 108.03(14)
C15 C16 N1 112.9(2)
H16a C16 N1 109.00(13)
H16a C16 C15 109.00(14)
H16b C16 N1 109.00(14)
H16b C16 C15 109.00(14)
H16b C16 H16a 107.8
C18 C17 S1 120.1(2)
C22 C17 S1 120.1(2)
C22 C17 C18 119.8(3)
H18 C18 C17 120.43(19)
C19 C18 C17 119.1(3)
C19 C18 H18 120.4(2)
H19 C19 C18 119.1(2)
C20 C19 C18 121.7(3)
C20 C19 H19 119.13(18)
C21 C20 C19 118.2(3)
C23 C20 C19 120.9(3)
C23 C20 C21 120.9(3)
H21 C21 C20 119.50(18)
C22 C21 C20 121.0(3)
C22 C21 H21 119.50(17)
C21 C22 C17 120.1(3)
H22 C22 C17 119.94(16)
H22 C22 C21 119.94(18)
H23a C23 C20 109.5
H23b C23 C20 109.5
H23b C23 H23a 109.5
H23c C23 C20 109.5
H23c C23 H23a 109.5
H23c C23 H23b 109.5
H24 C24 N2 118.40(16)
C25 C24 N2 123.2(3)
C25 C24 H24 118.40(18)
H25 C25 C24 120.52(18)
C26 C25 C24 119.0(3)
C26 C25 H25 120.52(18)
H26 C26 C25 120.22(18)
C27 C26 C25 119.6(3)
C27 C26 H26 120.22(16)
C28 C27 C26 117.9(3)
C29 C27 C26 123.0(3)
C29 C27 C28 119.1(3)
C27 C28 N2 122.2(3)
C32 C28 N2 117.6(2)
C32 C28 C27 120.2(2)
H29 C29 C27 119.56(17)
C30 C29 C27 120.9(3)
C30 C29 H29 119.56(17)
H30 C30 C29 119.42(17)
C31 C30 C29 121.2(3)
C31 C30 H30 119.42(17)
C32 C31 C30 119.5(3)
C33 C31 C30 122.4(3)
C33 C31 C32 118.1(3)
C28 C32 N3 118.1(2)
C31 C32 N3 122.6(3)
C31 C32 C28 119.2(2)
H33 C33 C31 120.62(16)
C34 C33 C31 118.8(3)
C34 C33 H33 120.62(17)
H34 C34 C33 120.11(17)
C35 C34 C33 119.8(3)
C35 C34 H34 120.11(18)
C34 C35 N3 123.3(3)
H35 C35 N3 118.35(15)
H35 C35 C34 118.35(18)
C37 N4 C36 117.6(4)
C38 N4 C36 132.3(5)
C38 N4 C37 109.7(4)
N4 C36 O3 122.6(5)
H36 C36 O3 118.7(3)
H36 C36 N4 118.7(3)
H37a C37 N4 109.5
H37b C37 N4 109.5
H37b C37 H37a 109.5
H37c C37 N4 109.5
H37c C37 H37a 109.5
H37c C37 H37b 109.5
H38a C38 N4 109.5
H38b C38 N4 109.5
H38b C38 H38a 109.5
H38c C38 N4 109.5
H38c C38 H38a 109.5
H38c C38 H38b 109.5

loop_
_geom_bond_atom_site_label_1
_geom_bond_atom_site_label_2
_geom_bond_distance
Pd1 N1 2.055(2)
Pd1 N2 2.177(2)
Pd1 N3 2.095(2)
Pd1 C1 2.053(3)
S1 O1 1.452(2)
S1 O2 1.442(2)
S1 N1 1.581(2)
S1 C17 1.784(3)
N1 C16 1.471(4)
N2 C24 1.325(4)
N2 C28 1.362(3)
N3 C32 1.368(3)
N3 C35 1.333(4)
C1 H1 1.0000
C1 C2 1.539(3)
C1 C6 1.576(4)
C2 H2 1.0000
C2 C3 1.551(4)
C2 C7 1.530(4)
C3 H3a 0.9900
C3 H3b 0.9900
C3 C4 1.563(4)
C4 H4a 0.9900
C4 H4b 0.9900
C4 C5 1.543(4)
C5 H5 1.0000
C5 C6 1.569(3)
C5 C7 1.533(4)
C6 H6 1.0000
C6 C8 1.529(3)
C7 H7a 0.9900
C7 H7b 0.9900
C8 C9 1.419(4)
C8 C13 1.410(4)
C9 C10 1.397(4)
C9 C14 1.510(4)
C10 H10 0.9500
C10 C11 1.372(5)
C11 H11 0.9500
C11 C12 1.382(4)
C12 H12 0.9500
C12 C13 1.396(4)
C13 C15 1.522(4)
C14 H14a 0.9800
C14 H14b 0.9800
C14 H14c 0.9800
C15 H15a 0.9900
C15 H15b 0.9900
C15 C16 1.532(4)
C16 H16a 0.9900
C16 H16b 0.9900
C17 C18 1.390(4)
C17 C22 1.380(4)
C18 H18 0.9500
C18 C19 1.386(5)
C19 H19 0.9500
C19 C20 1.382(5)
C20 C21 1.386(4)
C20 C23 1.513(4)
C21 H21 0.9500
C21 C22 1.383(4)
C22 H22 0.9500
C23 H23a 0.9800
C23 H23b 0.9800
C23 H23c 0.9800
C24 H24 0.9500
C24 C25 1.397(4)
C25 H25 0.9500
C25 C26 1.370(4)
C26 H26 0.9500
C26 C27 1.400(4)
C27 C28 1.406(4)
C27 C29 1.434(4)
C28 C32 1.429(4)
C29 H29 0.9500
C29 C30 1.344(5)
C30 H30 0.9500
C30 C31 1.432(4)
C31 C32 1.406(4)
C31 C33 1.408(4)
C33 H33 0.9500
C33 C34 1.369(4)
C34 H34 0.9500
C34 C35 1.395(4)
C35 H35 0.9500
O3 C36 1.311(7)
N4 C36 1.258(6)
N4 C37 1.518(6)
N4 C38 1.399(6)
C36 H36 0.9500
C37 H37a 0.9800
C37 H37b 0.9800
C37 H37c 0.9800
C38 H38a 0.9800
C38 H38b 0.9800
C38 H38c 0.9800

loop_
_smtbx_masks_void_nr
_smtbx_masks_void_average_x
_smtbx_masks_void_average_y
_smtbx_masks_void_average_z
_smtbx_masks_void_volume
_smtbx_masks_void_count_electrons
1 -0.279 -0.500 0.500 387.3 83.6
